data_4037317
loop_
_publ_author_name
'Sabat, Nazarii'
'Po\<stov\'a Slav\<et\'insk\'a, Lenka'
'Klepet\'a\<rov\'a, Blanka'
'Hocek, Michal'

_publ_section_title
;
 C-H Phosphonation of Pyrrolopyrimidines: Synthesis of Substituted 7- and
 9-Deazapurine-8-phosphonate Derivatives.
;
_journal_issue 19
_journal_name_full 'The Journal of organic chemistry'
_journal_page_first 9507
_journal_page_last 9514
_journal_paper_doi 10.1021/acs.joc.6b01970
_journal_volume 81
_journal_year 2016
_chemical_formula_moiety 'C10 H14 Cl1 N4 O3 P1'
_chemical_formula_sum 'C10 H14 Cl N4 O3 P'
_chemical_formula_weight 304.67
_chemical_name_systematic 'diethyl (2-amino-4-chloro-7H-pyrrolo[2,3-d]pyrimidin-6-yl)phosphonate'
_space_group_IT_number 2
_space_group_name_Hall '-P 1'
_space_group_name_H-M_alt 'P -1'
_symmetry_cell_setting triclinic
_symmetry_Int_Tables_number 2
_symmetry_space_group_name_H-M 'P -1'
_atom_sites_solution_hydrogens difmap
_atom_sites_solution_primary direct
_cell_angle_alpha 113.60(2)
_cell_angle_beta 94.47(3)
_cell_angle_gamma 109.16(2)
_cell_formula_units_Z 2
_cell_length_a 8.221(3)
_cell_length_b 10.018(3)
_cell_length_c 10.186(4)
_cell_measurement_reflns_used 90
_cell_measurement_temperature 293
_cell_measurement_theta_max 21.585
_cell_measurement_theta_min 2.227
_cell_volume 704.6(5)
_computing_cell_refinement 'Apex2 (Bruker AXS, 2006)'
_computing_data_collection 'Apex2 (Bruker AXS, 2006)'
_computing_data_reduction 'Apex2 (Bruker AXS, 2006)'
_computing_molecular_graphics 'CAMERON (Watkin et al., 1996)'
_computing_publication_material 'CRYSTALS (Betteridge et al., 2003)'
_computing_structure_refinement 'CRYSTALS (Betteridge et al., 2003)'
_computing_structure_solution 'SIR92 (Altomare et al., 1994)'
_diffrn_ambient_temperature 293
_diffrn_measured_fraction_theta_full 0.996
_diffrn_measured_fraction_theta_max 0.982
_diffrn_measurement_device Area
_diffrn_measurement_device_type 'Bruker Kappa Apex2'
_diffrn_measurement_method '\f & \w scans'
_diffrn_radiation_monochromator graphite
_diffrn_radiation_probe x-ray
_diffrn_radiation_type 'Mo K\a'
_diffrn_radiation_wavelength 0.71073
_diffrn_reflns_av_R_equivalents 0.043
_diffrn_reflns_limit_h_max 10
_diffrn_reflns_limit_h_min -10
_diffrn_reflns_limit_k_max 12
_diffrn_reflns_limit_k_min -10
_diffrn_reflns_limit_l_max 12
_diffrn_reflns_limit_l_min -12
_diffrn_reflns_number 21458
_diffrn_reflns_theta_full 26.124
_diffrn_reflns_theta_max 27.212
_diffrn_reflns_theta_min 2.249
_diffrn_standards_number 0
_exptl_absorpt_coefficient_mu 0.394
_exptl_absorpt_correction_T_max 1.00
_exptl_absorpt_correction_T_min 0.871
_exptl_absorpt_correction_type multi-scan
_exptl_absorpt_process_details 'SADABS-2014/5 - Bruker AXS area detector scaling and absorption correction'
_exptl_crystal_colour yellow
_exptl_crystal_density_diffrn 1.436
_exptl_crystal_density_method 'not measured'
_exptl_crystal_description needle
_exptl_crystal_F_000 316.000
_exptl_crystal_size_max 0.570
_exptl_crystal_size_mid 0.110
_exptl_crystal_size_min 0.090
_refine_diff_density_max 0.39
_refine_diff_density_min -0.46
_refine_ls_extinction_coef 46.647
_refine_ls_extinction_method 'Larson (1970), Equation 22'
_refine_ls_goodness_of_fit_ref 1.1363
_refine_ls_hydrogen_treatment mixed
_refine_ls_matrix_type full
_refine_ls_number_parameters 200
_refine_ls_number_reflns 2061
_refine_ls_number_restraints 67
_refine_ls_R_factor_all 0.0999
_refine_ls_R_factor_gt 0.0625
_refine_ls_shift/su_max 0.0050988
_refine_ls_shift/su_mean 0.0002367
_refine_ls_structure_factor_coef F
_refine_ls_weighting_details
;
 Method, part 1, Chebychev polynomial, (Watkin, 1994, Prince, 1982) 
 [weight] = 1.0/[A~0~*T~0~(x)+A~1~*T~1~(x) ... +A~n-1~]*T~n-1~(x)] 
 where A~i~ are the Chebychev coefficients listed below and x= Fcalc/Fmax 
 Method = Robust Weighting (Prince, 1982) 
 W = [weight] * [1-(deltaF/6*sigmaF)^2^]^2^ 
 A~i~ are: 
 0.668 0.843 0.599 0.299 0.864E-01 
;
_refine_ls_weighting_scheme calc
_refine_ls_wR_factor_all 0.1069
_refine_ls_wR_factor_gt 0.0553
_refine_ls_wR_factor_ref 0.0553
_reflns_limit_h_max 10
_reflns_limit_h_min -10
_reflns_limit_k_max 11
_reflns_limit_k_min -12
_reflns_limit_l_max 12
_reflns_limit_l_min 0
_reflns_number_gt 2061
_reflns_number_total 3089
_reflns_threshold_expression I>2.0\s(I)
_oxford_diffrn_Wilson_B_factor 3.91
_oxford_diffrn_Wilson_scale 8.80
_oxford_refine_ls_r_factor_ref 0.0625
_oxford_refine_ls_scale 0.3785(11)
_oxford_reflns_number_all 3089
_oxford_reflns_threshold_expression_ref I>2.0\s(I)
_cod_data_source_file jo6b01970_si_003.cif
_cod_data_source_block 1
_cod_original_cell_volume 704.5(5)
_cod_original_formula_sum 'C10 H14 Cl1 N4 O3 P1'
_cod_database_code 4037317

loop_
_symmetry_equiv_pos_as_xyz
x,y,z
-x,-y,-z

loop_
_atom_site_label
_atom_site_type_symbol
_atom_site_fract_x
_atom_site_fract_y
_atom_site_fract_z
_atom_site_U_iso_or_equiv
_atom_site_occupancy
_atom_site_adp_type
_atom_site_refinement_flags_posn
_atom_site_refinement_flags_adp
_atom_site_refinement_flags_occupancy
_atom_site_disorder_assembly
_atom_site_disorder_group
N1 N 1.0688(3) 1.2079(3) 0.1603(3) 0.0503 1.0000 Uani . . . . .
C2 C 0.9272(4) 1.2084(4) 0.0818(4) 0.0461 1.0000 Uani . . . . .
N3 N 0.7563(3) 1.1163(3) 0.0570(3) 0.0435 1.0000 Uani . . . . .
C4 C 0.7321(4) 1.0182(3) 0.1190(3) 0.0380 1.0000 Uani . . . . .
C5 C 0.8659(4) 1.0057(4) 0.2021(4) 0.0423 1.0000 Uani . . . . .
C6 C 1.0349(4) 1.1086(4) 0.2163(4) 0.0463 1.0000 Uani . . . . .
C7 C 0.7819(4) 0.8907(4) 0.2497(4) 0.0501 1.0000 Uani . . . . .
C8 C 0.6050(4) 0.8396(4) 0.1974(4) 0.0471 1.0000 Uani . . . . .
N9 N 0.5735(3) 0.9164(3) 0.1174(3) 0.0435 1.0000 Uani . . . . .
Cl11 Cl 1.21317(12) 1.11125(14) 0.32093(14) 0.0784 1.0000 Uani . . . . .
N10 N 0.9662(4) 1.3116(4) 0.0249(4) 0.0645 1.0000 Uani . . . . .
P12 P 0.43045(12) 0.70433(11) 0.22903(11) 0.0526 1.0000 Uani D . . . .
O13 O 0.2869(3) 0.5953(3) 0.0968(3) 0.0572 1.0000 Uani . . . . .
O14 O 0.5175(4) 0.6269(3) 0.2998(3) 0.0696 1.0000 Uani . . . . .
C15 C 0.5278(7) 0.4767(6) 0.2122(6) 0.0958 1.0000 Uani D . . . .
C16 C 0.6241(9) 0.4330(7) 0.3006(7) 0.1216 1.0000 Uani D . . . .
C180 C 0.1937(9) 0.7699(8) 0.3878(8) 0.0827 0.581(9) Uani D . P 1 2
C181 C 0.2965(13) 0.7728(14) 0.4680(9) 0.0902 0.419(9) Uani D U P 1 1
C191 C 0.1070(14) 0.707(2) 0.4064(17) 0.1213 0.419(9) Uani D U P 1 1
C190 C 0.1757(12) 0.6740(12) 0.4657(11) 0.0917 0.581(9) Uani D U P 1 2
O170 O 0.3600(8) 0.8162(5) 0.3535(7) 0.0618 0.581(9) Uani D . P 1 2
O171 O 0.4004(14) 0.8187(8) 0.3784(11) 0.0874 0.419(9) Uani D . P 1 1
H71 H 0.8369 0.8567 0.3063 0.0599 1.0000 Uiso R . . . .
H151 H 0.5920 0.4926 0.1422 0.1162 1.0000 Uiso R . . . .
H152 H 0.4090 0.3962 0.1626 0.1156 1.0000 Uiso R . . . .
H161 H 0.6144 0.3264 0.2424 0.1828 1.0000 Uiso R . . . .
H162 H 0.7456 0.5075 0.3312 0.1831 1.0000 Uiso R . . . .
H163 H 0.5760 0.4412 0.3855 0.1832 1.0000 Uiso R . . . .
H91 H 0.4722 0.9013 0.0715 0.0521 1.0000 Uiso R . . . .
H101 H 0.8833 1.3314 -0.0100 0.0763 1.0000 Uiso R . . . .
H102 H 1.0732 1.3797 0.0490 0.0770 1.0000 Uiso R . . . .
H1801 H 0.1774 0.8662 0.4501 0.1002 0.581(9) Uiso . . P 1 2
H1802 H 0.1033 0.7074 0.2962 0.1001 0.581(9) Uiso . . P 1 2
H1811 H 0.3281 0.8636 0.5644 0.1041 0.419(9) Uiso . . P 1 1
H1812 H 0.3259 0.6915 0.4832 0.1043 0.419(9) Uiso . . P 1 1
H1911 H 0.0446 0.6759 0.4700 0.1761 0.419(9) Uiso . . P 1 1
H1913 H 0.0765 0.7903 0.3961 0.1760 0.419(9) Uiso . . P 1 1
H1912 H 0.0781 0.6200 0.3100 0.1760 0.419(9) Uiso . . P 1 1
H1902 H 0.0650 0.6575 0.4964 0.1500 0.581(9) Uiso . . P 1 2
H1901 H 0.2712 0.7259 0.5508 0.1499 0.581(9) Uiso . . P 1 2
H1903 H 0.1741 0.5714 0.4006 0.1498 0.581(9) Uiso . . P 1 2

loop_
_atom_site_aniso_label
_atom_site_aniso_U_11
_atom_site_aniso_U_22
_atom_site_aniso_U_33
_atom_site_aniso_U_23
_atom_site_aniso_U_13
_atom_site_aniso_U_12
N1 0.0297(13) 0.0502(16) 0.0645(19) 0.0300(15) 0.0051(12) 0.0042(12)
C2 0.0359(16) 0.0416(17) 0.056(2) 0.0238(17) 0.0101(15) 0.0071(14)
N3 0.0325(13) 0.0385(14) 0.0571(17) 0.0267(13) 0.0061(12) 0.0056(11)
C4 0.0315(14) 0.0326(16) 0.0409(18) 0.0139(14) 0.0049(13) 0.0063(12)
C5 0.0365(16) 0.0402(17) 0.0473(19) 0.0210(15) 0.0061(14) 0.0110(13)
C6 0.0304(15) 0.0496(19) 0.052(2) 0.0223(17) 0.0021(14) 0.0101(14)
C7 0.0454(18) 0.0466(19) 0.057(2) 0.0284(18) 0.0037(16) 0.0118(15)
C8 0.0425(17) 0.0398(18) 0.052(2) 0.0240(16) 0.0041(15) 0.0052(14)
N9 0.0306(12) 0.0387(14) 0.0561(17) 0.0271(13) 0.0024(11) 0.0024(11)
Cl11 0.0389(5) 0.0955(8) 0.1029(9) 0.0622(7) -0.0048(5) 0.0119(5)
N10 0.0377(15) 0.0601(19) 0.097(3) 0.0552(19) 0.0027(15) -0.0011(13)
P12 0.0484(5) 0.0456(5) 0.0604(6) 0.0332(5) 0.0090(4) 0.0039(4)
O13 0.0448(13) 0.0523(14) 0.0666(17) 0.0362(13) 0.0048(12) -0.0001(11)
O14 0.0792(18) 0.0567(16) 0.0710(18) 0.0383(15) 0.0017(14) 0.0163(14)
C15 0.097(4) 0.089(4) 0.093(4) 0.020(3) 0.007(3) 0.057(3)
C16 0.138(5) 0.111(5) 0.129(5) 0.047(4) 0.010(4) 0.079(4)
C180 0.090(5) 0.082(4) 0.087(5) 0.044(4) 0.036(4) 0.035(4)
C181 0.078(5) 0.100(6) 0.092(6) 0.043(5) 0.031(4) 0.032(5)
C191 0.084(7) 0.132(8) 0.108(8) 0.042(7) 0.023(6) 0.010(7)
C190 0.095(6) 0.102(5) 0.098(5) 0.061(4) 0.041(4) 0.038(4)
O170 0.068(3) 0.048(3) 0.077(4) 0.035(3) 0.022(3) 0.022(2)
O171 0.066(5) 0.087(5) 0.074(5) 0.021(4) 0.026(4) 0.006(4)

loop_
_atom_type_symbol
_atom_type_scat_dispersion_real
_atom_type_scat_dispersion_imag
_atom_type_scat_Cromer_Mann_a1
_atom_type_scat_Cromer_Mann_b1
_atom_type_scat_Cromer_Mann_a2
_atom_type_scat_Cromer_Mann_b2
_atom_type_scat_Cromer_Mann_a3
_atom_type_scat_Cromer_Mann_b3
_atom_type_scat_Cromer_Mann_a4
_atom_type_scat_Cromer_Mann_b4
_atom_type_scat_Cromer_Mann_c
_atom_type_scat_source
C 0.0033 0.0016 2.3100 20.8439 1.0200 10.2075 1.5886 0.5687 0.8650 51.6512 0.2156 'International Tables Vol C 4.2.6.8 and 6.1.1.4'
H 0.0000 0.0000 0.4930 10.5109 0.3229 26.1257 0.1402 3.1424 0.0408 57.7998 0.0030 'International Tables Vol C 4.2.6.8 and 6.1.1.4'
N 0.0061 0.0033 12.2126 0.0057 3.1322 9.8933 2.0125 28.9975 1.1663 0.5826 -11.5290 'International Tables Vol C 4.2.6.8 and 6.1.1.4'
O 0.0106 0.0060 3.0485 13.2771 2.2868 5.7011 1.5463 0.3239 0.8670 32.9089 0.2508 'International Tables Vol C 4.2.6.8 and 6.1.1.4'
P 0.1023 0.0942 6.4345 1.9067 4.1791 27.1570 1.7800 0.5260 1.4908 68.1645 1.1149 'International Tables Vol C 4.2.6.8 and 6.1.1.4'
Cl 0.1484 0.1585 11.4604 0.0104 7.1964 1.1662 6.2556 18.5194 1.6455 47.7784 -9.5574 'International Tables Vol C 4.2.6.8 and 6.1.1.4'

loop_
_geom_angle_atom_site_label_1
_geom_angle_atom_site_label_2
_geom_angle_atom_site_label_3
_geom_angle
_geom_angle_publ_flag
C2 N1 C6 116.9(3) yes
N1 C2 N3 126.2(3) yes
N1 C2 N10 115.6(3) yes
N3 C2 N10 118.2(3) yes
C2 N3 C4 113.4(3) yes
N3 C4 C5 126.1(3) yes
N3 C4 N9 126.4(3) yes
C5 C4 N9 107.5(3) yes
C4 C5 C6 113.0(3) yes
C4 C5 C7 107.5(3) yes
C6 C5 C7 139.4(3) yes
C5 C6 N1 124.4(3) yes
C5 C6 Cl11 118.3(3) yes
N1 C6 Cl11 117.3(2) yes
C5 C7 C8 106.6(3) yes
C5 C7 H71 127.1 no
C8 C7 H71 126.3 no
C7 C8 N9 109.8(3) yes
C7 C8 P12 127.9(3) yes
N9 C8 P12 122.3(2) yes
C8 N9 C4 108.6(2) yes
C8 N9 H91 126.7 no
C4 N9 H91 124.7 no
C2 N10 H101 119.9 no
C2 N10 H102 119.4 no
H101 N10 H102 117.6 no
C8 P12 O13 112.47(15) yes
C8 P12 O14 106.25(16) yes
O13 P12 O14 115.74(15) yes
C8 P12 O171 101.8(3) yes
O13 P12 O171 122.7(4) yes
O14 P12 O171 95.4(5) yes
C8 P12 O13 112.47(15) yes
C8 P12 O14 106.25(16) yes
O13 P12 O14 115.74(15) yes
C8 P12 O170 104.0(2) yes
O13 P12 O170 110.1(3) yes
O14 P12 O170 107.6(3) yes
P12 O14 C15 121.5(3) yes
O14 C15 C16 111.5(4) yes
O14 C15 H151 105.5 no
C16 C15 H151 108.5 no
O14 C15 H152 109.4 no
C16 C15 H152 111.2 no
H151 C15 H152 110.6 no
C15 C16 H161 109.4 no
C15 C16 H162 106.4 no
H161 C16 H162 111.0 no
C15 C16 H163 108.9 no
H161 C16 H163 110.8 no
H162 C16 H163 110.2 no
C190 C180 O170 114.21(10) yes
C190 C180 H1801 108.2 no
O170 C180 H1801 107.9 no
C190 C180 H1802 107.3 no
O170 C180 H1802 108.0 no
H1801 C180 H1802 111.2 no
C191 C181 O171 114.19(11) yes
C191 C181 H1811 109.8 no
O171 C181 H1811 109.0 no
C191 C181 H1812 107.8 no
O171 C181 H1812 108.5 no
H1811 C181 H1812 107.4 no
C181 C191 H1911 110.2 no
C181 C191 H1913 107.9 no
H1911 C191 H1913 109.3 no
C181 C191 H1912 109.0 no
H1911 C191 H1912 111.6 no
H1913 C191 H1912 108.7 no
C180 C190 H1902 109.9 no
C180 C190 H1901 110.1 no
H1902 C190 H1901 108.9 no
C180 C190 H1903 109.6 no
H1902 C190 H1903 108.3 no
H1901 C190 H1903 110.1 no
C180 O170 P12 126.65(11) yes
C181 O171 P12 126.65(10) yes

loop_
_geom_bond_atom_site_label_1
_geom_bond_atom_site_label_2
_geom_bond_distance
_geom_bond_publ_flag
N1 C2 1.362(4) yes
N1 C6 1.301(4) yes
C2 N3 1.340(4) yes
C2 N10 1.342(4) yes
N3 C4 1.338(4) yes
C4 C5 1.404(4) yes
C4 N9 1.361(4) yes
C5 C6 1.387(4) yes
C5 C7 1.420(4) yes
C6 Cl11 1.730(3) yes
C7 C8 1.354(4) yes
C7 H71 0.933 no
C8 N9 1.386(4) yes
C8 P12 1.774(3) yes
N9 H91 0.857 no
N10 H101 0.859 no
N10 H102 0.858 no
P12 O13 1.459(3) yes
P12 O14 1.538(3) yes
P12 O171 1.593(7) yes
P12 O13 1.459(3) yes
P12 O14 1.538(3) yes
P12 O170 1.613(6) yes
O14 C15 1.445(5) yes
C15 C16 1.436(6) yes
C15 H151 0.952 no
C15 H152 0.969 no
C16 H161 0.963 no
C16 H162 0.963 no
C16 H163 0.963 no
C180 C190 1.453(8) yes
C180 O170 1.412(7) yes
C180 H1801 0.980 no
C180 H1802 0.966 no
C181 C191 1.449(9) yes
C181 O171 1.405(8) yes
C181 H1811 0.975 no
C181 H1812 0.984 no
C191 H1911 0.943 no
C191 H1913 0.984 no
C191 H1912 0.961 no
C190 H1902 0.969 no
C190 H1901 0.951 no
C190 H1903 0.970 no

loop_
_geom_hbond_atom_site_label_D
_geom_hbond_atom_site_label_H
_geom_hbond_atom_site_label_A
_geom_hbond_site_symmetry_A
_geom_hbond_angle_DHA
_geom_hbond_distance_DH
_geom_hbond_distance_HA
_geom_hbond_distance_DA
_geom_hbond_publ_flag
N9 H91 N3 2_675 171.44(9) 0.857 2.119 2.969(4) yes
N10 H101 O13 2_675 171.59(9) 0.859 2.068 2.921(10) yes
N10 H102 O13 1_665 159.33(11) 0.858 2.127 2.946(10) yes
C190 H1812 O14 . 131.7(5) 1.177 2.560 3.457(10) yes
